data_7213488
loop_
_publ_author_name
'Alder, Roger W.'
'Blake, Michael E.'
'Bufali, Simone'
'Butts, Craig P.'
'Orpen, A. Guy'
'Sch\"utz, Jan'
'Williams, Stuart J.'

_publ_section_title
;
 Preparation of tetraalkylformamidinium salts and related species as
 precursors to stable carbenes
;
_journal_issue 14
_journal_name_full 'Journal of the Chemical Society, Perkin Transactions 1'
_journal_page_first 1586
_journal_paper_doi 10.1039/b104110j
_journal_year 2001
_chemical_formula_sum 'C14 H29 F3 N2 O3 S'
_chemical_formula_weight 362.45
_chemical_name_systematic
; 
? 
;
_space_group_IT_number 2
_symmetry_cell_setting triclinic
_symmetry_space_group_name_Hall '-P 1'
_symmetry_space_group_name_H-M 'P -1'
_atom_sites_solution_hydrogens geom
_atom_sites_solution_primary direct
_atom_sites_solution_secondary difmap
_audit_creation_method SHELXL
_cell_angle_alpha 90.02(2)
_cell_angle_beta 91.36(2)
_cell_angle_gamma 112.50(2)
_cell_formula_units_Z 2
_cell_length_a 8.996(2)
_cell_length_b 9.238(2)
_cell_length_c 11.992(2)
_cell_measurement_reflns_used 81
_cell_measurement_temperature 173(2)
_cell_measurement_theta_max 25
_cell_measurement_theta_min 2.5
_cell_volume 920.4(4)
_computing_cell_refinement 'SAINT (Siemens, 1995b)'
_computing_data_collection 'SMART (Siemens, 1995b)'
_computing_data_reduction 'SAINT (Siemens, 1995b)'
_computing_molecular_graphics 'SHELXTL (Siemens, 1995a)'
_computing_publication_material 'SHELXTL (Siemens, 1995a)'
_computing_structure_refinement 'SHELXTL (Siemens, 1995a)'
_computing_structure_solution 'SHELXTL (Siemens, 1995a)'
_diffrn_ambient_temperature 173(2)
_diffrn_measurement_device 'Siemens SMART Area Detector'
_diffrn_measurement_method '\w rotation with narrow frames'
_diffrn_radiation_monochromator graphite
_diffrn_radiation_source 'fine-focus sealed tube'
_diffrn_radiation_type MoK\a
_diffrn_radiation_wavelength 0.71073
_diffrn_reflns_av_R_equivalents 0.0175
_diffrn_reflns_av_sigmaI/netI 0.0509
_diffrn_reflns_limit_h_max 11
_diffrn_reflns_limit_h_min -11
_diffrn_reflns_limit_k_max 11
_diffrn_reflns_limit_k_min -8
_diffrn_reflns_limit_l_max 15
_diffrn_reflns_limit_l_min -15
_diffrn_reflns_number 5877
_diffrn_reflns_theta_max 27.48
_diffrn_reflns_theta_min 1.70
_exptl_absorpt_coefficient_mu 0.218
_exptl_absorpt_correction_type none
_exptl_crystal_colour Colourless
_exptl_crystal_density_diffrn 1.308
_exptl_crystal_description Rectangular
_exptl_crystal_F_000 388
_exptl_crystal_size_max 0.62
_exptl_crystal_size_mid 0.58
_exptl_crystal_size_min 0.10
_refine_diff_density_max 1.062
_refine_diff_density_min -0.590
_refine_diff_density_rms 0.068
_refine_ls_extinction_method none
_refine_ls_goodness_of_fit_all 1.129
_refine_ls_goodness_of_fit_ref 1.312
_refine_ls_hydrogen_treatment noref
_refine_ls_matrix_type full
_refine_ls_number_parameters 208
_refine_ls_number_reflns 4034
_refine_ls_number_restraints 0
_refine_ls_restrained_S_all 1.129
_refine_ls_restrained_S_obs 1.312
_refine_ls_R_factor_all 0.0800
_refine_ls_R_factor_gt 0.0572
_refine_ls_shift/esd_mean 0.001
_refine_ls_shift/su_max -0.014
_refine_ls_structure_factor_coef Fsqd
_refine_ls_weighting_scheme calc
_refine_ls_wR_factor_all 0.1662
_refine_ls_wR_factor_ref 0.1569
_reflns_number_gt 2718
_reflns_number_total 4034
_reflns_threshold_expression >2sigma(I)
_cod_data_source_file b104110jsup1.cif
_cod_data_source_block tipts
_cod_depositor_comments
;
The following automatic conversions were performed:

'_symmetry_cell_setting' value 'Triclinic' changed to 'triclinic'
according to /home/saulius/struct/CIF-dictionaries/cif_core.dic
dictionary named 'cif_core.dic' version 2.4.2 from 2011-04-26.

Automatic conversion script
Id: cif_fix_values 1891 2012-01-12 08:04:46Z andrius 
;
_cod_original_cell_volume 920.4(3)
_cod_original_sg_symbol_H-M P-1
_cod_database_code 7213488

loop_
_symmetry_equiv_pos_as_xyz
'x, y, z'
'-x, -y, -z'

loop_
_atom_site_aniso_label
_atom_site_aniso_U_11
_atom_site_aniso_U_22
_atom_site_aniso_U_33
_atom_site_aniso_U_23
_atom_site_aniso_U_13
_atom_site_aniso_U_12
S1 0.0386(4) 0.0271(4) 0.0259(4) -0.0011(3) 0.0013(3) 0.0201(3)
F1 0.0632(13) 0.0535(12) 0.0647(13) -0.0132(10) -0.0155(10) 0.0449(11)
O1 0.0676(15) 0.0454(12) 0.0238(11) -0.0034(9) 0.0036(9) 0.0333(12)
N1 0.0297(12) 0.0304(11) 0.0169(10) 0.0002(8) 0.0002(8) 0.0200(10)
F2 0.0550(13) 0.0339(10) 0.098(2) -0.0190(10) 0.0077(11) 0.0020(10)
O2 0.079(2) 0.088(2) 0.0422(13) -0.0137(12) -0.0167(12) 0.068(2)
C2 0.0182(12) 0.0191(12) 0.0167(11) 0.0008(9) -0.0001(9) 0.0078(10)
F3 0.115(2) 0.0722(14) 0.0303(10) -0.0117(9) 0.0057(10) 0.0613(14)
O3 0.062(2) 0.0296(12) 0.081(2) 0.0037(11) 0.0233(13) 0.0096(12)
N3 0.0240(11) 0.0209(10) 0.0157(10) -0.0003(8) 0.0004(8) 0.0126(9)
C4D 0.0247(13) 0.0217(12) 0.0213(12) -0.0009(9) 0.0010(10) 0.0140(11)
C4C 0.078(2) 0.064(2) 0.0220(15) 0.0023(14) 0.0027(14) 0.058(2)
C4B 0.0257(13) 0.0202(12) 0.0205(12) -0.0012(9) -0.0018(10) 0.0142(11)
C4A 0.048(2) 0.0357(15) 0.0170(13) 0.0012(10) 0.0004(11) 0.0293(14)
C5H 0.032(2) 0.0259(14) 0.034(2) -0.0073(11) -0.0038(12) 0.0104(12)
C5G 0.0255(14) 0.0323(14) 0.0303(14) 0.0001(11) 0.0045(11) 0.0108(12)
C5F 0.059(2) 0.042(2) 0.055(2) -0.008(2) -0.028(2) 0.026(2)
C5E 0.049(2) 0.089(3) 0.060(2) 0.038(2) 0.009(2) 0.028(2)
C5D 0.0250(14) 0.0355(15) 0.0300(15) -0.0027(11) -0.0049(11) 0.0153(12)
C5C 0.037(2) 0.0247(14) 0.034(2) 0.0063(11) -0.0002(12) 0.0146(12)
C5B 0.051(2) 0.037(2) 0.035(2) -0.0033(13) 0.0190(14) 0.006(2)
C5A 0.032(2) 0.074(2) 0.032(2) -0.021(2) -0.0071(13) 0.018(2)
C6 0.035(2) 0.0320(15) 0.030(2) -0.0053(12) -0.0008(12) 0.0173(13)

loop_
_atom_site_label
_atom_site_type_symbol
_atom_site_fract_x
_atom_site_fract_y
_atom_site_fract_z
_atom_site_U_iso_or_equiv
_atom_site_thermal_displace_type
_atom_site_occupancy
_atom_site_calc_flag
_atom_site_refinement_flags
S1 S 0.22850(8) 0.34086(8) 0.78178(5) 0.0283(2) Uani 1 d .
F1 F 0.3547(2) 0.1268(2) 0.7836(2) 0.0540(5) Uani 1 d .
O1 O 0.2006(3) 0.3157(2) 0.8981(2) 0.0421(5) Uani 1 d .
N1 N 0.3226(2) 0.1769(2) 0.2256(2) 0.0231(5) Uani 1 d .
F2 F 0.1021(2) 0.0351(2) 0.7528(2) 0.0666(6) Uani 1 d .
O2 O 0.0966(3) 0.3493(3) 0.7175(2) 0.0591(7) Uani 1 d .
C2 C 0.2460(3) 0.2698(3) 0.2024(2) 0.0178(5) Uani 1 d .
H2B H 0.2338(3) 0.2833(3) 0.1247(2) 0.021 Uiso 1 calc R
F3 F 0.2602(3) 0.1572(2) 0.62465(15) 0.0648(6) Uani 1 d .
O3 O 0.3834(3) 0.4524(3) 0.7534(2) 0.0598(7) Uani 1 d .
N3 N 0.1828(2) 0.3478(2) 0.2647(2) 0.0190(4) Uani 1 d .
C4D C 0.3611(3) 0.0954(3) 0.1288(2) 0.0210(5) Uani 1 d .
H4DA H 0.4102(3) 0.0231(3) 0.1600(2) 0.025 Uiso 1 calc R
C4C C 0.3870(4) 0.1548(4) 0.3378(2) 0.0454(9) Uani 1 d .
H4CA H 0.3737(4) 0.2329(4) 0.3903(2) 0.054 Uiso 1 calc R
C4B C 0.1169(3) 0.4539(3) 0.2044(2) 0.0206(5) Uani 1 d .
H4BA H 0.0797(3) 0.5096(3) 0.2622(2) 0.025 Uiso 1 calc R
C4A C 0.1699(3) 0.3446(3) 0.3888(2) 0.0297(6) Uani 1 d .
H4AA H 0.2020(3) 0.2587(3) 0.4172(2) 0.036 Uiso 1 calc R
C5H C 0.2100(3) -0.0042(3) 0.0629(2) 0.0308(6) Uani 1 d .
H5HA H 0.1334(3) -0.0778(3) 0.1131(2) 0.046 Uiso 1 calc R
H5HB H 0.2382(3) -0.0628(3) 0.0045(2) 0.046 Uiso 1 calc R
H5HC H 0.1610(3) 0.0637(3) 0.0286(2) 0.046 Uiso 1 calc R
C5G C 0.4854(3) 0.2124(3) 0.0561(2) 0.0294(6) Uani 1 d .
H5GA H 0.5804(3) 0.2738(3) 0.1019(2) 0.044 Uiso 1 calc R
H5GB H 0.4395(3) 0.2828(3) 0.0217(2) 0.044 Uiso 1 calc R
H5GC H 0.5167(3) 0.1563(3) -0.0024(2) 0.044 Uiso 1 calc R
C5F C 0.5668(4) 0.1852(4) 0.3353(3) 0.0506(9) Uani 1 d .
H5FA H 0.6263(4) 0.2910(4) 0.3076(3) 0.076 Uiso 1 calc R
H5FB H 0.5830(4) 0.1083(4) 0.2859(3) 0.076 Uiso 1 calc R
H5FC H 0.6060(4) 0.1758(4) 0.4108(3) 0.076 Uiso 1 calc R
C5E C 0.2883(4) -0.0052(5) 0.3792(3) 0.0650(11) Uani 1 d .
H5EA H 0.1747(4) -0.0192(5) 0.3793(3) 0.098 Uiso 1 calc R
H5EB H 0.3243(4) -0.0170(5) 0.4552(3) 0.098 Uiso 1 calc R
H5EC H 0.3013(4) -0.0843(5) 0.3302(3) 0.098 Uiso 1 calc R
C5D C -0.0288(3) 0.3599(3) 0.1312(2) 0.0291(6) Uani 1 d .
H5DA H -0.1092(3) 0.2816(3) 0.1765(2) 0.044 Uiso 1 calc R
H5DB H 0.0044(3) 0.3069(3) 0.0716(2) 0.044 Uiso 1 calc R
H5DC H -0.0755(3) 0.4305(3) 0.0982(2) 0.044 Uiso 1 calc R
C5C C 0.2469(3) 0.5780(3) 0.1391(2) 0.0311(6) Uani 1 d .
H5CA H 0.3381(3) 0.6354(3) 0.1894(2) 0.047 Uiso 1 calc R
H5CB H 0.2033(3) 0.6511(3) 0.1063(2) 0.047 Uiso 1 calc R
H5CC H 0.2832(3) 0.5275(3) 0.0797(2) 0.047 Uiso 1 calc R
C5B C -0.0037(4) 0.3079(4) 0.4232(2) 0.0437(8) Uani 1 d .
H5BA H -0.0750(4) 0.2087(4) 0.3886(2) 0.065 Uiso 1 calc R
H5BB H -0.0371(4) 0.3923(4) 0.3986(2) 0.065 Uiso 1 calc R
H5BC H -0.0101(4) 0.2992(4) 0.5046(2) 0.065 Uiso 1 calc R
C5A C 0.2850(3) 0.4966(4) 0.4399(2) 0.0471(9) Uani 1 d .
H5AA H 0.3945(3) 0.5164(4) 0.4162(2) 0.071 Uiso 1 calc R
H5AB H 0.2812(3) 0.4896(4) 0.5214(2) 0.071 Uiso 1 calc R
H5AC H 0.2541(3) 0.5826(4) 0.4154(2) 0.071 Uiso 1 calc R
C6 C 0.2368(3) 0.1572(3) 0.7334(2) 0.0313(6) Uani 1 d .

loop_
_atom_type_symbol
_atom_type_description
_atom_type_scat_dispersion_real
_atom_type_scat_dispersion_imag
_atom_type_scat_source
C C 0.0033 0.0016 'International Tables Vol C Tables 4.2.6.8 and 6.1.1.4'
H H 0.0000 0.0000 'International Tables Vol C Tables 4.2.6.8 and 6.1.1.4'
N N 0.0061 0.0033 'International Tables Vol C Tables 4.2.6.8 and 6.1.1.4'
O O 0.0106 0.0060 'International Tables Vol C Tables 4.2.6.8 and 6.1.1.4'
F F 0.0171 0.0103 'International Tables Vol C Tables 4.2.6.8 and 6.1.1.4'
S S 0.1246 0.1234 'International Tables Vol C Tables 4.2.6.8 and 6.1.1.4'

loop_
_geom_angle_atom_site_label_1
_geom_angle_atom_site_label_2
_geom_angle_atom_site_label_3
_geom_angle
O2 S1 O1 114.97(14)
O2 S1 O3 115.2(2)
O1 S1 O3 115.84(15)
O2 S1 C6 102.48(14)
O1 S1 C6 103.25(13)
O3 S1 C6 102.22(13)
C2 N1 C4C 126.3(2)
C2 N1 C4D 116.8(2)
C4C N1 C4D 116.7(2)
N1 C2 N3 133.3(2)
C2 N3 C4A 127.7(2)
C2 N3 C4B 116.5(2)
C4A N3 C4B 115.9(2)
N1 C4D C5G 110.7(2)
N1 C4D C5H 111.6(2)
C5G C4D C5H 112.3(2)
N1 C4C C5E 109.2(3)
N1 C4C C5F 111.8(2)
C5E C4C C5F 112.4(3)
N3 C4B C5C 111.2(2)
N3 C4B C5D 111.0(2)
C5C C4B C5D 112.3(2)
N3 C4A C5A 110.5(2)
N3 C4A C5B 111.2(2)
C5A C4A C5B 111.7(2)
F3 C6 F1 106.8(2)
F3 C6 F2 106.7(2)
F1 C6 F2 106.1(2)
F3 C6 S1 112.3(2)
F1 C6 S1 112.3(2)
F2 C6 S1 112.2(2)

loop_
_geom_bond_atom_site_label_1
_geom_bond_atom_site_label_2
_geom_bond_distance
S1 O2 1.427(2)
S1 O1 1.427(2)
S1 O3 1.429(2)
S1 C6 1.822(3)
F1 C6 1.329(3)
N1 C2 1.316(3)
N1 C4C 1.496(3)
N1 C4D 1.500(3)
F2 C6 1.328(3)
C2 N3 1.317(3)
F3 C6 1.325(3)
N3 C4A 1.495(3)
N3 C4B 1.503(3)
C4D C5G 1.517(3)
C4D C5H 1.520(3)
C4C C5E 1.496(5)
C4C C5F 1.533(4)
C4B C5C 1.520(4)
C4B C5D 1.522(3)
C4A C5A 1.509(4)
C4A C5B 1.533(4)

loop_
_geom_torsion_atom_site_label_1
_geom_torsion_atom_site_label_2
_geom_torsion_atom_site_label_3
_geom_torsion_atom_site_label_4
_geom_torsion
C4C N1 C2 N3 -11.8(4)
C4D N1 C2 N3 173.6(2)
N1 C2 N3 C4A -4.6(4)
N1 C2 N3 C4B 174.8(2)
C2 N1 C4D C5G 67.9(3)
C4C N1 C4D C5G -107.2(3)
C2 N1 C4D C5H -58.0(3)
C4C N1 C4D C5H 126.9(2)
C2 N1 C4C C5E 109.8(3)
C4D N1 C4C C5E -75.6(3)
C2 N1 C4C C5F -125.1(3)
C4D N1 C4C C5F 49.5(3)
C2 N3 C4B C5C -59.4(3)
C4A N3 C4B C5C 120.1(2)
C2 N3 C4B C5D 66.4(3)
C4A N3 C4B C5D -114.1(2)
C2 N3 C4A C5A 108.4(3)
C4B N3 C4A C5A -71.0(3)
C2 N3 C4A C5B -127.0(3)
C4B N3 C4A C5B 53.6(3)
O2 S1 C6 F3 59.4(2)
O1 S1 C6 F3 179.1(2)
O3 S1 C6 F3 -60.3(2)
O2 S1 C6 F1 179.7(2)
O1 S1 C6 F1 -60.5(2)
O3 S1 C6 F1 60.1(2)
O2 S1 C6 F2 -60.8(2)
O1 S1 C6 F2 58.9(2)
O3 S1 C6 F2 179.5(2)
